data_1562044
loop_
_publ_author_name
'M\;aczka, Miros\/law'
'Szymborska-Ma\/lek, Katarzyna'
'G\;agor, Anna'
'Majchrowski, Andrzej'

_publ_section_title
;
 Growth and characterization of acentric BaHf(BO3)2 and BaZr(BO3)2
;
_journal_name_full 'Journal of Solid State Chemistry'
_journal_page_first 330
_journal_page_last 334
_journal_paper_doi 10.1016/j.jssc.2015.01.008
_journal_volume 225
_journal_year 2015
_chemical_formula_sum 'B2 Ba Hf O6'
_chemical_formula_weight 433.45
_space_group_IT_number 161
_space_group_name_Hall 'R 3 -2"c'
_space_group_name_H-M_alt 'R 3 c :H'
_symmetry_cell_setting trigonal
_symmetry_space_group_name_H-M 'R 3 c :H'
_atom_sites_solution_primary direct
_atom_sites_solution_secondary difmap
_audit_creation_method SHELXL-97
_cell_angle_alpha 90.00
_cell_angle_beta 90.00
_cell_angle_gamma 120.00
_cell_formula_units_Z 6
_cell_length_a 5.1540(4)
_cell_length_b 5.1540(4)
_cell_length_c 33.901(3)
_cell_measurement_temperature 295(2)
_cell_volume 779.89(11)
_computing_structure_refinement 'SHELXL-97 (Sheldrick, 1997)'
_computing_structure_solution 'SHELXS-97 (Sheldrick, 1990)'
_diffrn_ambient_temperature 295(2)
_diffrn_measured_fraction_theta_full 1.000
_diffrn_measured_fraction_theta_max 0.971
_diffrn_radiation_monochromator graphite
_diffrn_radiation_source 'fine-focus sealed tube'
_diffrn_radiation_type MoK\a
_diffrn_radiation_wavelength 0.71073
_diffrn_reflns_av_R_equivalents 0.0221
_diffrn_reflns_av_sigmaI/netI 0.0166
_diffrn_reflns_limit_h_max 7
_diffrn_reflns_limit_h_min -5
_diffrn_reflns_limit_k_max 6
_diffrn_reflns_limit_k_min -6
_diffrn_reflns_limit_l_max 45
_diffrn_reflns_limit_l_min -44
_diffrn_reflns_number 2947
_diffrn_reflns_theta_full 28.00
_diffrn_reflns_theta_max 29.15
_diffrn_reflns_theta_min 3.61
_exptl_absorpt_coefficient_mu 27.434
_exptl_absorpt_correction_T_max 1.00000
_exptl_absorpt_correction_T_min 0.40144
_exptl_absorpt_correction_type multi-scan
_exptl_absorpt_process_details
;
CrysAlis RED, Oxford Diffraction Ltd.,
Version 1.171.33.42 (release 29-05-2009 CrysAlis171 .NET)
(compiled May 29 2009,17:40:42)
Empirical absorption correction using spherical harmonics,
 implemented in SCALE3 ABSPACK scaling algorithm.
;
_exptl_crystal_density_diffrn 5.537
_exptl_crystal_density_method 'not measured'
_exptl_crystal_description prism
_exptl_crystal_F_000 1116
_exptl_crystal_size_max 0.11
_exptl_crystal_size_mid 0.08
_exptl_crystal_size_min 0.07
_refine_diff_density_max 0.486
_refine_diff_density_min -0.427
_refine_diff_density_rms 0.118
_refine_ls_abs_structure_details 'Flack H D (1983), Acta Cryst. A39, 876-881'
_refine_ls_abs_structure_Flack 0.550(14)
_refine_ls_extinction_coef 0.000322(3)
_refine_ls_extinction_expression Fc^*^=kFc[1+0.001xFc^2^\l^3^/sin(2\q)]^-1/4^
_refine_ls_extinction_method SHELXL
_refine_ls_goodness_of_fit_ref 0.869
_refine_ls_matrix_type full
_refine_ls_number_parameters 30
_refine_ls_number_reflns 450
_refine_ls_number_restraints 12
_refine_ls_restrained_S_all 0.858
_refine_ls_R_factor_all 0.0214
_refine_ls_R_factor_gt 0.0101
_refine_ls_shift/su_max 0.040
_refine_ls_shift/su_mean 0.025
_refine_ls_structure_factor_coef Fsqd
_refine_ls_weighting_details 'calc w=1/[\s^2^(Fo^2^)+(0.0073P)^2^+0.0000P] where P=(Fo^2^+2Fc^2^)/3'
_refine_ls_weighting_scheme calc
_refine_ls_wR_factor_gt 0.0169
_refine_ls_wR_factor_ref 0.0178
_reflns_number_gt 329
_reflns_number_total 450
_reflns_threshold_expression >2sigma(I)
_cod_data_source_file JSSC-2015-225-330.cif
_cod_data_source_block r3c
_cod_original_cell_volume 779.88(11)
_cod_original_sg_symbol_H-M R3c
_cod_database_code 1562044

loop_
_symmetry_equiv_pos_as_xyz
'x, y, z'
'-y, x-y, z'
'-x+y, -x, z'
'-y, -x, z+1/2'
'-x+y, y, z+1/2'
'x, x-y, z+1/2'
'x+2/3, y+1/3, z+1/3'
'-y+2/3, x-y+1/3, z+1/3'
'-x+y+2/3, -x+1/3, z+1/3'
'-y+2/3, -x+1/3, z+5/6'
'-x+y+2/3, y+1/3, z+5/6'
'x+2/3, x-y+1/3, z+5/6'
'x+1/3, y+2/3, z+2/3'
'-y+1/3, x-y+2/3, z+2/3'
'-x+y+1/3, -x+2/3, z+2/3'
'-y+1/3, -x+2/3, z+7/6'
'-x+y+1/3, y+2/3, z+7/6'
'x+1/3, x-y+2/3, z+7/6'

loop_
_atom_site_label
_atom_site_type_symbol
_atom_site_fract_x
_atom_site_fract_y
_atom_site_fract_z
_atom_site_U_iso_or_equiv
_atom_site_adp_type
_atom_site_occupancy
_atom_site_symmetry_multiplicity
_atom_site_calc_flag
_atom_site_refinement_flags
_atom_site_disorder_assembly
_atom_site_disorder_group
Ba1 Ba 0.0000 0.0000 0.0000 0.01031(2) Uani 1 3 d S . .
Hf1 Hf 0.0000 0.0000 0.24963(2) 0.00646(1) Uani 1 3 d S . .
B1 B 0.0000 0.0000 0.11885(6) 0.0090(3) Uani 1 3 d SU . .
B2 B 0.0000 0.0000 0.38109(7) 0.0090(3) Uani 1 3 d SU . .
O1 O 0.29858(19) 0.08389(18) 0.11775(3) 0.0110(3) Uani 1 1 d . . .
O2 O 0.19579(19) 0.3041(2) 0.37829(3) 0.0091(3) Uani 1 1 d . . .

loop_
_atom_site_aniso_label
_atom_site_aniso_U_11
_atom_site_aniso_U_22
_atom_site_aniso_U_33
_atom_site_aniso_U_23
_atom_site_aniso_U_13
_atom_site_aniso_U_12
Ba1 0.00983(3) 0.00983(3) 0.01128(4) 0.000 0.000 0.00491(1)
Hf1 0.00520(2) 0.00520(2) 0.00897(3) 0.000 0.000 0.00260(1)
B1 0.0115(3) 0.0115(3) 0.0041(5) 0.000 0.000 0.00573(17)
B2 0.0115(3) 0.0115(3) 0.0041(5) 0.000 0.000 0.00573(17)
O1 0.0047(4) 0.0085(5) 0.0169(5) 0.0007(4) 0.0003(4) 0.0011(3)
O2 0.0062(5) 0.0107(4) 0.0088(4) -0.0019(4) 0.0008(4) 0.0029(3)

loop_
_atom_type_symbol
_atom_type_description
_atom_type_scat_dispersion_real
_atom_type_scat_dispersion_imag
_atom_type_scat_source
B B 0.0013 0.0007 'International Tables Vol C Tables 4.2.6.8 and 6.1.1.4'
O O 0.0106 0.0060 'International Tables Vol C Tables 4.2.6.8 and 6.1.1.4'
Ba Ba -0.3244 2.2819 'International Tables Vol C Tables 4.2.6.8 and 6.1.1.4'
Hf Hf -0.5830 6.1852 'International Tables Vol C Tables 4.2.6.8 and 6.1.1.4'

loop_
_geom_angle_atom_site_label_1
_geom_angle_atom_site_label_2
_geom_angle_atom_site_label_3
_geom_angle
_geom_angle_site_symmetry_1
_geom_angle_site_symmetry_3
O1 Ba1 O1 88.32(3) 12_444 11_554
O1 Ba1 O1 88.32(3) 12_444 10_454
O1 Ba1 O1 88.32(3) 11_554 10_454
O1 Ba1 O2 125.81(2) 12_444 13_444
O1 Ba1 O2 136.92(3) 11_554 13_444
O1 Ba1 O2 69.67(3) 10_454 13_444
O1 Ba1 O2 136.92(3) 12_444 15_554
O1 Ba1 O2 69.67(3) 11_554 15_554
O1 Ba1 O2 125.81(2) 10_454 15_554
O2 Ba1 O2 93.29(3) 13_444 15_554
O1 Ba1 O2 69.67(3) 12_444 14_544
O1 Ba1 O2 125.81(2) 11_554 14_544
O1 Ba1 O2 136.92(3) 10_454 14_544
O2 Ba1 O2 93.29(3) 13_444 14_544
O2 Ba1 O2 93.29(3) 15_554 14_544
O1 Ba1 O2 171.99(3) 12_444 14_554
O1 Ba1 O2 86.79(3) 11_554 14_554
O1 Ba1 O2 85.20(3) 10_454 14_554
O2 Ba1 O2 55.85(3) 13_444 14_554
O2 Ba1 O2 46.27(3) 15_554 14_554
O2 Ba1 O2 118.33(3) 14_544 14_554
O1 Ba1 O2 85.20(3) 12_444 15_444
O1 Ba1 O2 171.99(3) 11_554 15_444
O1 Ba1 O2 86.80(3) 10_454 15_444
O2 Ba1 O2 46.27(3) 13_444 15_444
O2 Ba1 O2 118.33(3) 15_554 15_444
O2 Ba1 O2 55.85(3) 14_544 15_444
O2 Ba1 O2 99.10(2) 14_554 15_444
O1 Ba1 O2 86.80(3) 12_444 13_544
O1 Ba1 O2 85.20(3) 11_554 13_544
O1 Ba1 O2 171.99(3) 10_454 13_544
O2 Ba1 O2 118.33(3) 13_444 13_544
O2 Ba1 O2 55.85(3) 15_554 13_544
O2 Ba1 O2 46.27(3) 14_544 13_544
O2 Ba1 O2 99.10(2) 14_554 13_544
O2 Ba1 O2 99.10(2) 15_444 13_544
O1 Ba1 B1 23.24(2) 12_444 10_444
O1 Ba1 B1 107.56(3) 11_554 10_444
O1 Ba1 B1 76.39(3) 10_454 10_444
O2 Ba1 B1 102.65(2) 13_444 10_444
O2 Ba1 B1 156.61(2) 15_554 10_444
O2 Ba1 B1 69.07(3) 14_544 10_444
O2 Ba1 B1 156.039(16) 14_554 10_444
O2 Ba1 B1 65.08(3) 15_444 10_444
O2 Ba1 B1 101.10(2) 13_544 10_444
O1 Ba1 B1 76.39(3) 12_444 10_554
O1 Ba1 B1 23.24(2) 11_554 10_554
O1 Ba1 B1 107.56(3) 10_454 10_554
O2 Ba1 B1 156.61(2) 13_444 10_554
O2 Ba1 B1 69.07(3) 15_554 10_554
O2 Ba1 B1 102.65(2) 14_544 10_554
O2 Ba1 B1 101.10(2) 14_554 10_554
O2 Ba1 B1 156.039(16) 15_444 10_554
O2 Ba1 B1 65.09(3) 13_544 10_554
B1 Ba1 B1 99.02(4) 10_444 10_554
O1 Ba1 B1 107.56(3) 12_444 10_454
O1 Ba1 B1 76.39(3) 11_554 10_454
O1 Ba1 B1 23.24(2) 10_454 10_454
O2 Ba1 B1 69.07(3) 13_444 10_454
O2 Ba1 B1 102.65(2) 15_554 10_454
O2 Ba1 B1 156.61(2) 14_544 10_454
O2 Ba1 B1 65.09(3) 14_554 10_454
O2 Ba1 B1 101.10(2) 15_444 10_454
O2 Ba1 B1 156.040(16) 13_544 10_454
B1 Ba1 B1 99.02(4) 10_444 10_454
B1 Ba1 B1 99.02(4) 10_554 10_454
O1 Hf1 O1 90.22(4) 18_444 16_554
O1 Hf1 O1 90.22(4) 18_444 17_544
O1 Hf1 O1 90.22(4) 16_554 17_544
O1 Hf1 O2 175.69(5) 18_444 10_554
O1 Hf1 O2 90.00(4) 16_554 10_554
O1 Hf1 O2 94.08(4) 17_544 10_554
O1 Hf1 O2 94.08(4) 18_444 11_444
O1 Hf1 O2 175.69(5) 16_554 11_444
O1 Hf1 O2 90.01(4) 17_544 11_444
O2 Hf1 O2 85.69(4) 10_554 11_444
O1 Hf1 O2 90.01(4) 18_444 12_454
O1 Hf1 O2 94.08(4) 16_554 12_454
O1 Hf1 O2 175.69(5) 17_544 12_454
O2 Hf1 O2 85.69(4) 10_554 12_454
O2 Hf1 O2 85.69(4) 11_444 12_454
O1 Hf1 Ba1 79.21(3) 18_444 16_444
O1 Hf1 Ba1 142.16(3) 16_554 16_444
O1 Hf1 Ba1 125.65(3) 17_544 16_444
O2 Hf1 Ba1 98.03(3) 10_554 16_444
O2 Hf1 Ba1 39.09(3) 11_444 16_444
O2 Hf1 Ba1 50.22(3) 12_454 16_444
O1 Hf1 Ba1 125.65(3) 18_444 16_554
O1 Hf1 Ba1 79.21(3) 16_554 16_554
O1 Hf1 Ba1 142.16(3) 17_544 16_554
O2 Hf1 Ba1 50.22(3) 10_554 16_554
O2 Hf1 Ba1 98.03(3) 11_444 16_554
O2 Hf1 Ba1 39.09(3) 12_454 16_554
Ba1 Hf1 Ba1 78.006(12) 16_444 16_554
O1 Hf1 Ba1 142.16(3) 18_444 16_544
O1 Hf1 Ba1 125.65(3) 16_554 16_544
O1 Hf1 Ba1 79.20(3) 17_544 16_544
O2 Hf1 Ba1 39.09(3) 10_554 16_544
O2 Hf1 Ba1 50.22(3) 11_444 16_544
O2 Hf1 Ba1 98.04(3) 12_454 16_544
Ba1 Hf1 Ba1 78.005(12) 16_444 16_544
Ba1 Hf1 Ba1 78.005(12) 16_554 16_544
O1 Hf1 Ba1 100.55(4) 18_444 7
O1 Hf1 Ba1 37.82(3) 16_554 7
O1 Hf1 Ba1 54.28(3) 17_544 7
O2 Hf1 Ba1 82.22(3) 10_554 7
O2 Hf1 Ba1 140.96(3) 11_444 7
O2 Hf1 Ba1 129.86(3) 12_454 7
Ba1 Hf1 Ba1 179.749(14) 16_444 7
Ba1 Hf1 Ba1 102.186(5) 16_554 7
Ba1 Hf1 Ba1 102.187(5) 16_544 7
O1 Hf1 Ba1 54.28(3) 18_444 7_445
O1 Hf1 Ba1 100.55(4) 16_554 7_445
O1 Hf1 Ba1 37.82(3) 17_544 7_445
O2 Hf1 Ba1 129.86(3) 10_554 7_445
O2 Hf1 Ba1 82.22(3) 11_444 7_445
O2 Hf1 Ba1 140.95(3) 12_454 7_445
Ba1 Hf1 Ba1 102.186(5) 16_444 7_445
Ba1 Hf1 Ba1 179.749(14) 16_554 7_445
Ba1 Hf1 Ba1 102.186(5) 16_544 7_445
Ba1 Hf1 Ba1 77.621(11) 7 7_445
O1 Hf1 Ba1 37.82(3) 18_444 7_455
O1 Hf1 Ba1 54.28(3) 16_554 7_455
O1 Hf1 Ba1 100.55(4) 17_544 7_455
O2 Hf1 Ba1 140.95(3) 10_554 7_455
O2 Hf1 Ba1 129.86(3) 11_444 7_455
O2 Hf1 Ba1 82.21(3) 12_454 7_455
Ba1 Hf1 Ba1 102.187(5) 16_444 7_455
Ba1 Hf1 Ba1 102.186(5) 16_554 7_455
Ba1 Hf1 Ba1 179.749(14) 16_544 7_455
Ba1 Hf1 Ba1 77.621(11) 7 7_455
Ba1 Hf1 Ba1 77.621(12) 7_445 7_455
O1 B1 O1 119.928(10) 3 .
O1 B1 O1 119.928(10) 3 2
O1 B1 O1 119.928(10) . 2
O1 B1 Ba1 149.76(11) 3 16_554
O1 B1 Ba1 76.93(5) . 16_554
O1 B1 Ba1 53.20(6) 2 16_554
O1 B1 Ba1 53.20(6) 3 16_444
O1 B1 Ba1 149.76(11) . 16_444
O1 B1 Ba1 76.93(5) 2 16_444
Ba1 B1 Ba1 99.02(4) 16_554 16_444
O1 B1 Ba1 76.93(5) 3 16_544
O1 B1 Ba1 53.20(6) . 16_544
O1 B1 Ba1 149.76(11) 2 16_544
Ba1 B1 Ba1 99.02(4) 16_554 16_544
Ba1 B1 Ba1 99.02(4) 16_444 16_544
O2 B2 O2 119.53(2) . 2
O2 B2 O2 119.53(3) . 3
O2 B2 O2 119.53(3) 2 3
O2 B2 Ba1 146.27(13) . 7_445
O2 B2 Ba1 70.07(6) 2 7_445
O2 B2 Ba1 53.88(6) 3 7_445
O2 B2 Ba1 53.88(6) . 7
O2 B2 Ba1 146.27(13) 2 7
O2 B2 Ba1 70.07(6) 3 7
Ba1 B2 Ba1 99.06(4) 7_445 7
O2 B2 Ba1 70.07(6) . 7_455
O2 B2 Ba1 53.88(6) 2 7_455
O2 B2 Ba1 146.27(13) 3 7_455
Ba1 B2 Ba1 99.06(4) 7_445 7_455
Ba1 B2 Ba1 99.06(4) 7 7_455
B1 O1 Hf1 138.75(10) . 10_554
B1 O1 Ba1 103.56(7) . 16_544
Hf1 O1 Ba1 115.41(5) 10_554 16_544
B2 O2 Hf1 134.84(11) . 16_554
B2 O2 Ba1 102.71(8) . 7
Hf1 O2 Ba1 113.02(3) 16_554 7
B2 O2 Ba1 85.96(6) . 7_455
Hf1 O2 Ba1 99.72(4) 16_554 7_455
Ba1 O2 Ba1 118.33(3) 7 7_455

loop_
_geom_bond_atom_site_label_1
_geom_bond_atom_site_label_2
_geom_bond_distance
_geom_bond_site_symmetry_2
Ba1 O1 2.7912(10) 12_444
Ba1 O1 2.7912(10) 11_554
Ba1 O1 2.7912(10) 10_454
Ba1 O2 2.8052(11) 13_444
Ba1 O2 2.8053(11) 15_554
Ba1 O2 2.8053(11) 14_544
Ba1 O2 3.1926(11) 14_554
Ba1 O2 3.1926(11) 15_444
Ba1 O2 3.1926(11) 13_544
Ba1 B1 3.3885(10) 10_444
Ba1 B1 3.3885(10) 10_554
Ba1 B1 3.3886(10) 10_454
Hf1 O1 2.0502(10) 18_444
Hf1 O1 2.0502(10) 16_554
Hf1 O1 2.0502(10) 17_544
Hf1 O2 2.0808(11) 10_554
Hf1 O2 2.0808(11) 11_444
Hf1 O2 2.0808(10) 12_454
Hf1 Ba1 4.0946(5) 16_444
Hf1 Ba1 4.0946(5) 16_554
Hf1 Ba1 4.0947(5) 16_544
Hf1 Ba1 4.1117(5) 7
Hf1 Ba1 4.1117(5) 7_445
Hf1 Ba1 4.1117(5) 7_455
B1 O1 1.3752(10) 3
B1 O1 1.3752(10) .
B1 O1 1.3752(10) 2
B1 Ba1 3.3885(10) 16_554
B1 Ba1 3.3885(10) 16_444
B1 Ba1 3.3886(10) 16_544
B2 O2 1.3793(9) .
B2 O2 1.3793(8) 2
B2 O2 1.3793(8) 3
B2 Ba1 3.3875(11) 7_445
B2 Ba1 3.3875(11) 7
B2 Ba1 3.3875(11) 7_455
O1 Hf1 2.0502(10) 10_554
O1 Ba1 2.7912(10) 16_544
O2 Hf1 2.0808(10) 16_554
O2 Ba1 2.8052(11) 7
O2 Ba1 3.1926(11) 7_455
